data_7232532
loop_
_publ_author_name
'Gholivand, Khodayar'
'Tizhoush, Samaneh K.'
'Kozakiewicz, Anna'
'Eskandari, Kiamars'
'Farshadfar, Kaveh'

_publ_section_title
;
 Copper(i) complexes of functionalized sulfur-containing ligands:
 structural and theoretical insights into chalcogen bonding
;
_journal_issue 16
_journal_name_full CrystEngComm
_journal_page_first 2675
_journal_paper_doi 10.1039/C8CE02006J
_journal_volume 21
_journal_year 2019
_chemical_formula_moiety 'C24 H18 Cu N4 O P S5'
_chemical_formula_sum 'C24 H18 Cu N4 O P S5'
_chemical_formula_weight 633.23
_space_group_crystal_system triclinic
_space_group_IT_number 2
_space_group_name_Hall '-P 1'
_space_group_name_H-M_alt 'P -1'
_symmetry_space_group_name_Hall '-P 1'
_symmetry_space_group_name_H-M 'P -1'
_atom_sites_solution_hydrogens difmap
_atom_sites_solution_primary direct
_atom_sites_solution_secondary difmap
_audit_creation_method SHELXL-2014
_audit_update_record
;
2018-05-26 deposited with the CCDC.    2019-03-19 downloaded from the CCDC.
;
_cell_angle_alpha 63.694(19)
_cell_angle_beta 84.050(14)
_cell_angle_gamma 71.894(16)
_cell_formula_units_Z 2
_cell_length_a 9.7960(15)
_cell_length_b 12.651(3)
_cell_length_c 12.905(2)
_cell_measurement_reflns_used 6980
_cell_measurement_temperature 293(2)
_cell_measurement_theta_max 23.999
_cell_measurement_theta_min 2.189
_cell_volume 1361.6(5)
_computing_cell_refinement 'Oxford Diffraction CrysAlis'
_computing_data_collection 'Oxford Diffraction CrysAlis'
_computing_data_reduction 'Oxford Diffraction CrysAlis'
_computing_publication_material 'CIFTAB (Sheldrick, 2014)'
_computing_structure_refinement 'SHELXL-2014 (Sheldrick, 2014)'
_computing_structure_solution 'SHELX-97 (Sheldrick, 1997)'
_diffrn_ambient_temperature 293(2)
_diffrn_detector_area_resol_mean 8.2564
_diffrn_measured_fraction_theta_full 0.866
_diffrn_measured_fraction_theta_max 0.995
_diffrn_measurement_device_type 'Oxford Sapphire CCD'
_diffrn_measurement_method \q/2\q
_diffrn_radiation_type MoK\a
_diffrn_radiation_wavelength 0.71073
_diffrn_reflns_av_R_equivalents 0.0814
_diffrn_reflns_av_unetI/netI 0.1174
_diffrn_reflns_Laue_measured_fraction_full 0.866
_diffrn_reflns_Laue_measured_fraction_max 0.995
_diffrn_reflns_limit_h_max 11
_diffrn_reflns_limit_h_min -10
_diffrn_reflns_limit_k_max 14
_diffrn_reflns_limit_k_min -11
_diffrn_reflns_limit_l_max 14
_diffrn_reflns_limit_l_min -12
_diffrn_reflns_number 7147
_diffrn_reflns_point_group_measured_fraction_full 0.866
_diffrn_reflns_point_group_measured_fraction_max 0.995
_diffrn_reflns_theta_full 25.242
_diffrn_reflns_theta_max 23.999
_diffrn_reflns_theta_min 2.189
_diffrn_source 'fine-focus sealed tube'
_exptl_absorpt_coefficient_mu 1.270
_exptl_absorpt_correction_T_max 0.885
_exptl_absorpt_correction_T_min 0.779
_exptl_absorpt_correction_type analytical
_exptl_absorpt_process_details 'Oxford Diffraction CrysAlis'
_exptl_crystal_colour orange
_exptl_crystal_density_diffrn 1.545
_exptl_crystal_description plate
_exptl_crystal_F_000 644
_exptl_crystal_size_max 0.268
_exptl_crystal_size_mid 0.248
_exptl_crystal_size_min 0.091
_refine_diff_density_max 0.922
_refine_diff_density_min -0.729
_refine_diff_density_rms 0.139
_refine_ls_extinction_method none
_refine_ls_goodness_of_fit_ref 1.013
_refine_ls_hydrogen_treatment constr
_refine_ls_matrix_type full
_refine_ls_number_parameters 325
_refine_ls_number_reflns 4262
_refine_ls_number_restraints 0
_refine_ls_restrained_S_all 1.013
_refine_ls_R_factor_all 0.1478
_refine_ls_R_factor_gt 0.0913
_refine_ls_shift/su_max 0.000
_refine_ls_shift/su_mean 0.000
_refine_ls_structure_factor_coef Fsqd
_refine_ls_weighting_details 'w=1/[\s^2^(Fo^2^)+(0.1657P)^2^] where P=(Fo^2^+2Fc^2^)/3'
_refine_ls_weighting_scheme calc
_refine_ls_wR_factor_gt 0.2331
_refine_ls_wR_factor_ref 0.3017
_reflns_Friedel_coverage 0.000
_reflns_number_gt 2369
_reflns_number_total 4262
_reflns_threshold_expression 'I > 2\s(I)'
_cod_data_source_file c8ce02006j2.cif
_cod_data_source_block a108
_cod_depositor_comments 'Adding full bibliography for 7232530--7232533.cif.'
_cod_database_code 7232532
_shelx_space_group_comment
;
The symmetry employed for this shelxl refinement is uniquely defined
by the following loop, which should always be used as a source of
symmetry information in preference to the above space-group names.
They are only intended as comments.
;
_shelx_estimated_absorpt_t_min 0.727
_shelx_estimated_absorpt_t_max 0.893
_shelxl_version_number 2014-3

loop_
_space_group_symop_operation_xyz
'x, y, z'
'-x, -y, -z'

loop_
_atom_site_label
_atom_site_type_symbol
_atom_site_fract_x
_atom_site_fract_y
_atom_site_fract_z
_atom_site_U_iso_or_equiv
_atom_site_adp_type
_atom_site_occupancy
_atom_site_site_symmetry_order
_atom_site_calc_flag
_atom_site_refinement_flags_posn
_atom_site_refinement_flags_adp
Cu1 Cu 0.08591(13) 0.72398(11) 0.18205(10) 0.0607(5) Uani 1 1 d . .
N1 N -0.1441(8) 0.7653(7) 0.1984(7) 0.057(2) Uani 1 1 d . .
C2 C -0.2239(12) 0.7327(9) 0.2911(9) 0.066(3) Uani 1 1 d . .
H2A H -0.1784 0.6933 0.3640 0.080 Uiso 1 1 calc R U
C3 C -0.3729(13) 0.7549(10) 0.2840(11) 0.076(3) Uani 1 1 d . .
H3A H -0.4246 0.7319 0.3509 0.091 Uiso 1 1 calc R U
C4 C -0.4412(12) 0.8108(11) 0.1773(12) 0.079(3) Uani 1 1 d . .
H4A H -0.5396 0.8252 0.1702 0.094 Uiso 1 1 calc R U
C5 C -0.3615(11) 0.8447(10) 0.0821(10) 0.069(3) Uani 1 1 d . .
H5A H -0.4054 0.8819 0.0088 0.082 Uiso 1 1 calc R U
C6 C -0.2157(10) 0.8243(8) 0.0935(8) 0.054(2) Uani 1 1 d . .
C7 C -0.1342(10) 0.8690(9) -0.0088(9) 0.060(3) Uani 1 1 d . .
H7A H -0.1788 0.9123 -0.0822 0.072 Uiso 1 1 calc R U
N8 N 0.0024(9) 0.8469(7) 0.0051(7) 0.061(2) Uani 1 1 d . .
N9 N 0.0782(9) 0.8876(8) -0.0919(7) 0.068(2) Uani 1 1 d . .
H9A H 0.0333 0.9249 -0.1582 0.082 Uiso 1 1 calc R U
C10 C 0.2255(11) 0.8715(9) -0.0881(10) 0.061(3) Uani 1 1 d . .
O11 O 0.2945(9) 0.8193(8) 0.0018(6) 0.089(2) Uani 1 1 d . .
C12 C 0.2843(10) 0.9236(8) -0.2040(9) 0.060(3) Uani 1 1 d . .
S13 S 0.4611(3) 0.9176(3) -0.2095(3) 0.0753(9) Uani 1 1 d . .
C14 C 0.4487(12) 0.9960(10) -0.3556(10) 0.072(3) Uani 1 1 d . .
H14A H 0.5259 1.0161 -0.3999 0.086 Uiso 1 1 calc R U
C15 C 0.3177(12) 1.0265(11) -0.4015(10) 0.077(3) Uani 1 1 d . .
H15A H 0.2957 1.0693 -0.4806 0.092 Uiso 1 1 calc R U
C16 C 0.2156(11) 0.9875(10) -0.3183(8) 0.066(3) Uani 1 1 d . .
H16A H 0.1197 1.0009 -0.3346 0.079 Uiso 1 1 calc R U
P1 P 0.1997(3) 0.5319(2) 0.2118(2) 0.0515(7) Uani 1 1 d . .
C17 C 0.2518(10) 0.5019(9) 0.0858(8) 0.057(2) Uani 1 1 d . .
S18 S 0.1370(4) 0.5839(4) -0.0340(3) 0.1057(13) Uani 1 1 d . .
C19 C 0.2501(17) 0.5049(16) -0.1021(13) 0.111(5) Uani 1 1 d . .
H19A H 0.2299 0.5170 -0.1761 0.133 Uiso 1 1 calc R U
C20 C 0.3683(13) 0.4255(12) -0.0422(13) 0.093(4) Uani 1 1 d . .
H20A H 0.4390 0.3786 -0.0715 0.112 Uiso 1 1 calc R U
C21 C 0.3809(10) 0.4162(10) 0.0692(8) 0.059(2) Uani 1 1 d . .
H21A H 0.4575 0.3648 0.1224 0.071 Uiso 1 1 calc R U
C22 C 0.3665(9) 0.4636(8) 0.2990(8) 0.053(2) Uani 1 1 d . .
S23 S 0.4518(4) 0.3074(3) 0.3652(3) 0.0976(11) Uani 1 1 d . .
C24 C 0.5881(11) 0.3270(11) 0.4213(10) 0.080(3) Uani 1 1 d . .
H24A H 0.6669 0.2638 0.4656 0.096 Uiso 1 1 calc R U
C25 C 0.5636(14) 0.4482(13) 0.3916(13) 0.099(4) Uani 1 1 d . .
H25A H 0.6262 0.4765 0.4150 0.118 Uiso 1 1 calc R U
C26 C 0.4361(9) 0.5307(9) 0.3220(9) 0.061(3) Uani 1 1 d . .
H26A H 0.4051 0.6159 0.2964 0.073 Uiso 1 1 calc R U
C27 C 0.1038(11) 0.4187(9) 0.2945(9) 0.062(3) Uani 1 1 d . .
S28 S 0.1163(4) 0.2939(3) 0.2751(3) 0.0963(11) Uani 1 1 d . .
C29 C 0.0118(12) 0.2451(12) 0.3833(12) 0.088(4) Uani 1 1 d . .
H29A H -0.0150 0.1742 0.4040 0.105 Uiso 1 1 calc R U
C30 C -0.0314(13) 0.3177(14) 0.4391(12) 0.099(5) Uani 1 1 d . .
H30A H -0.0882 0.2980 0.5033 0.119 Uiso 1 1 calc R U
C31 C 0.0131(7) 0.4237(7) 0.3960(6) 0.0301(16) Uani 1 1 d . .
H31A H -0.0079 0.4837 0.4232 0.036 Uiso 1 1 calc R U
N41 N 0.1505(8) 0.8095(8) 0.2548(7) 0.064(2) Uani 1 1 d . .
C42 C 0.1697(9) 0.8734(9) 0.2879(8) 0.053(2) Uani 1 1 d . .
S43 S 0.1924(3) 0.9681(3) 0.3343(3) 0.0753(9) Uani 1 1 d . .

loop_
_atom_site_aniso_label
_atom_site_aniso_U_11
_atom_site_aniso_U_22
_atom_site_aniso_U_33
_atom_site_aniso_U_23
_atom_site_aniso_U_13
_atom_site_aniso_U_12
Cu1 0.0649(8) 0.0465(8) 0.0630(9) -0.0194(6) -0.0154(6) -0.0073(6)
N1 0.069(5) 0.046(4) 0.052(5) -0.014(4) -0.006(4) -0.019(4)
C2 0.084(8) 0.048(6) 0.054(7) -0.020(5) 0.008(6) -0.006(5)
C3 0.082(9) 0.062(7) 0.088(9) -0.037(7) 0.027(7) -0.030(6)
C4 0.060(7) 0.080(8) 0.097(10) -0.040(7) 0.001(7) -0.019(6)
C5 0.057(6) 0.065(7) 0.079(8) -0.029(6) -0.008(6) -0.013(5)
C6 0.057(6) 0.039(5) 0.053(6) -0.017(4) -0.003(5) -0.002(4)
C7 0.047(6) 0.055(6) 0.058(6) -0.017(5) -0.002(5) 0.002(4)
N8 0.074(6) 0.044(5) 0.044(5) -0.007(4) 0.008(4) -0.011(4)
N9 0.066(5) 0.065(6) 0.046(5) -0.005(4) -0.012(4) -0.008(4)
C10 0.060(7) 0.051(6) 0.068(7) -0.026(5) 0.003(6) -0.011(5)
O11 0.091(6) 0.116(7) 0.044(4) -0.013(4) -0.011(4) -0.040(5)
C12 0.046(5) 0.041(5) 0.082(8) -0.024(5) -0.010(5) 0.002(4)
S13 0.0664(17) 0.083(2) 0.075(2) -0.0316(16) -0.0065(14) -0.0214(15)
C14 0.072(7) 0.075(7) 0.069(7) -0.032(6) 0.017(6) -0.026(6)
C15 0.076(8) 0.083(8) 0.056(7) -0.021(6) -0.004(6) -0.015(6)
C16 0.063(6) 0.089(8) 0.041(6) -0.026(5) 0.012(5) -0.025(6)
P1 0.0545(15) 0.0421(13) 0.0511(15) -0.0149(11) -0.0121(11) -0.0091(11)
C17 0.064(6) 0.053(6) 0.048(6) -0.013(4) -0.007(5) -0.021(5)
S18 0.119(3) 0.102(3) 0.080(2) -0.044(2) -0.032(2) 0.006(2)
C19 0.153(14) 0.148(14) 0.088(10) -0.084(10) 0.037(10) -0.077(12)
C20 0.070(8) 0.086(9) 0.114(11) -0.050(8) -0.010(8) 0.005(7)
C21 0.064(6) 0.075(7) 0.043(6) -0.034(5) 0.011(5) -0.019(5)
C22 0.051(5) 0.039(5) 0.051(6) -0.006(4) -0.005(4) -0.008(4)
S23 0.100(2) 0.0518(18) 0.117(3) -0.0125(17) -0.047(2) -0.0113(16)
C24 0.060(7) 0.068(8) 0.075(8) -0.007(6) -0.026(6) 0.002(5)
C25 0.103(10) 0.100(11) 0.129(12) -0.063(9) 0.007(9) -0.058(9)
C26 0.042(5) 0.048(6) 0.078(7) -0.014(5) -0.025(5) -0.006(4)
C27 0.063(6) 0.048(6) 0.070(7) -0.020(5) -0.029(5) -0.009(5)
S28 0.101(2) 0.079(2) 0.109(3) -0.036(2) -0.013(2) -0.0292(19)
C29 0.058(7) 0.071(8) 0.104(10) 0.003(7) -0.020(6) -0.034(6)
C30 0.072(8) 0.121(12) 0.074(9) -0.038(8) -0.005(6) 0.007(8)
C31 0.037(4) 0.029(4) 0.025(4) -0.008(3) 0.005(3) -0.019(3)
N41 0.067(5) 0.058(5) 0.061(6) -0.022(4) -0.012(4) -0.012(4)
C42 0.047(5) 0.050(6) 0.051(6) -0.011(5) -0.007(4) -0.013(4)
S43 0.086(2) 0.0598(17) 0.083(2) -0.0280(15) -0.0197(16) -0.0226(15)

loop_
_atom_type_symbol
_atom_type_description
_atom_type_scat_dispersion_real
_atom_type_scat_dispersion_imag
_atom_type_scat_source
C C 0.0033 0.0016 'International Tables Vol C Tables 4.2.6.8 and 6.1.1.4'
H H 0.0000 0.0000 'International Tables Vol C Tables 4.2.6.8 and 6.1.1.4'
N N 0.0061 0.0033 'International Tables Vol C Tables 4.2.6.8 and 6.1.1.4'
O O 0.0106 0.0060 'International Tables Vol C Tables 4.2.6.8 and 6.1.1.4'
P P 0.1023 0.0942 'International Tables Vol C Tables 4.2.6.8 and 6.1.1.4'
S S 0.1246 0.1234 'International Tables Vol C Tables 4.2.6.8 and 6.1.1.4'
Cu Cu 0.3201 1.2651 'International Tables Vol C Tables 4.2.6.8 and 6.1.1.4'

loop_
_geom_angle_atom_site_label_1
_geom_angle_atom_site_label_2
_geom_angle_atom_site_label_3
_geom_angle
N41 Cu1 N1 106.4(3)
N41 Cu1 N8 112.2(3)
N1 Cu1 N8 76.7(3)
N41 Cu1 P1 122.8(2)
N1 Cu1 P1 115.1(2)
N8 Cu1 P1 114.3(2)
C2 N1 C6 116.3(9)
C2 N1 Cu1 131.3(7)
C6 N1 Cu1 112.1(6)
N1 C2 C3 123.2(10)
N1 C2 H2A 118.4
C3 C2 H2A 118.4
C4 C3 C2 119.1(11)
C4 C3 H3A 120.4
C2 C3 H3A 120.4
C5 C4 C3 118.3(11)
C5 C4 H4A 120.8
C3 C4 H4A 120.8
C4 C5 C6 120.4(11)
C4 C5 H5A 119.8
C6 C5 H5A 119.8
N1 C6 C5 122.6(9)
N1 C6 C7 117.7(9)
C5 C6 C7 119.7(9)
N8 C7 C6 118.0(9)
N8 C7 H7A 121.0
C6 C7 H7A 121.0
C7 N8 N9 117.4(8)
C7 N8 Cu1 114.0(6)
N9 N8 Cu1 128.0(6)
N8 N9 C10 122.8(8)
N8 N9 H9A 118.6
C10 N9 H9A 118.6
O11 C10 N9 121.8(10)
O11 C10 C12 125.0(9)
N9 C10 C12 113.1(9)
C16 C12 C10 131.1(9)
C16 C12 S13 111.6(8)
C10 C12 S13 117.2(7)
C14 S13 C12 91.6(5)
C15 C14 S13 113.9(8)
C15 C14 H14A 123.0
S13 C14 H14A 123.0
C14 C15 C16 113.8(10)
C14 C15 H15A 123.1
C16 C15 H15A 123.1
C15 C16 C12 109.1(9)
C15 C16 H16A 125.5
C12 C16 H16A 125.5
C17 P1 C22 103.6(4)
C17 P1 C27 102.5(4)
C22 P1 C27 100.7(4)
C17 P1 Cu1 117.8(3)
C22 P1 Cu1 114.3(3)
C27 P1 Cu1 115.7(3)
C21 C17 S18 112.7(7)
C21 C17 P1 129.4(7)
S18 C17 P1 118.0(5)
C19 S18 C17 89.7(7)
C20 C19 S18 114.8(11)
C20 C19 H19A 122.6
S18 C19 H19A 122.6
C19 C20 C21 115.5(11)
C19 C20 H20A 122.3
C21 C20 H20A 122.3
C20 C21 C17 107.3(9)
C20 C21 H21A 126.4
C17 C21 H21A 126.4
C26 C22 S23 112.4(7)
C26 C22 P1 123.9(7)
S23 C22 P1 123.6(5)
C24 S23 C22 92.5(5)
C25 C24 S23 109.7(9)
C25 C24 H24A 125.1
S23 C24 H24A 125.1
C24 C25 C26 116.2(10)
C24 C25 H25A 121.9
C26 C25 H25A 121.9
C22 C26 C25 109.1(9)
C22 C26 H26A 125.5
C25 C26 H26A 125.5
C31 C27 S28 112.8(7)
C31 C27 P1 122.5(6)
S28 C27 P1 124.6(6)
C29 S28 C27 92.4(6)
C30 C29 S28 113.7(11)
C30 C29 H29A 123.1
S28 C29 H29A 123.1
C29 C30 C31 116.9(12)
C29 C30 H30A 121.5
C31 C30 H30A 121.5
C30 C31 C27 104.1(8)
C30 C31 H31A 127.9
C27 C31 H31A 127.9
C42 N41 Cu1 169.4(8)
N41 C42 S43 178.3(9)

loop_
_geom_bond_atom_site_label_1
_geom_bond_atom_site_label_2
_geom_bond_distance
Cu1 N41 1.976(9)
Cu1 N1 2.160(8)
Cu1 N8 2.180(8)
Cu1 P1 2.208(3)
N1 C2 1.334(12)
N1 C6 1.363(12)
C2 C3 1.403(14)
C2 H2A 0.9300
C3 C4 1.371(16)
C3 H3A 0.9300
C4 C5 1.358(15)
C4 H4A 0.9300
C5 C6 1.382(13)
C5 H5A 0.9300
C6 C7 1.450(13)
C7 N8 1.294(11)
C7 H7A 0.9300
N8 N9 1.362(10)
N9 C10 1.397(12)
N9 H9A 0.8600
C10 O11 1.202(12)
C10 C12 1.479(14)
C12 C16 1.447(14)
C12 S13 1.705(10)
S13 C14 1.693(11)
C14 C15 1.339(14)
C14 H14A 0.9300
C15 C16 1.418(15)
C15 H15A 0.9300
C16 H16A 0.9300
P1 C17 1.818(10)
P1 C22 1.823(9)
P1 C27 1.829(11)
C17 C21 1.455(13)
C17 S18 1.716(10)
S18 C19 1.699(14)
C19 C20 1.312(19)
C19 H19A 0.9300
C20 C21 1.404(16)
C20 H20A 0.9300
C21 H21A 0.9300
C22 C26 1.378(13)
C22 S23 1.720(9)
S23 C24 1.713(12)
C24 C25 1.352(17)
C24 H24A 0.9300
C25 C26 1.431(16)
C25 H25A 0.9300
C26 H26A 0.9300
C27 C31 1.519(13)
C27 S28 1.671(10)
S28 C29 1.647(13)
C29 C30 1.350(18)
C29 H29A 0.9300
C30 C31 1.397(17)
C30 H30A 0.9300
C31 H31A 0.9300
N41 C42 1.134(11)
C42 S43 1.635(11)

loop_
_geom_torsion_atom_site_label_1
_geom_torsion_atom_site_label_2
_geom_torsion_atom_site_label_3
_geom_torsion_atom_site_label_4
_geom_torsion
C6 N1 C2 C3 0.9(14)
Cu1 N1 C2 C3 -171.3(7)
N1 C2 C3 C4 1.1(16)
C2 C3 C4 C5 -1.2(16)
C3 C4 C5 C6 -0.8(16)
C2 N1 C6 C5 -3.0(13)
Cu1 N1 C6 C5 170.7(7)
C2 N1 C6 C7 175.6(8)
Cu1 N1 C6 C7 -10.7(10)
C4 C5 C6 N1 3.0(15)
C4 C5 C6 C7 -175.6(10)
N1 C6 C7 N8 2.2(13)
C5 C6 C7 N8 -179.1(9)
C6 C7 N8 N9 179.0(8)
C6 C7 N8 Cu1 7.6(11)
C7 N8 N9 C10 178.7(9)
Cu1 N8 N9 C10 -11.2(13)
N8 N9 C10 O11 0.6(15)
N8 N9 C10 C12 -179.8(8)
O11 C10 C12 C16 179.6(11)
N9 C10 C12 C16 0.1(15)
O11 C10 C12 S13 -4.4(14)
N9 C10 C12 S13 176.1(7)
C16 C12 S13 C14 0.3(8)
C10 C12 S13 C14 -176.5(8)
C12 S13 C14 C15 -0.3(9)
S13 C14 C15 C16 0.3(13)
C14 C15 C16 C12 -0.1(14)
C10 C12 C16 C15 176.1(10)
S13 C12 C16 C15 -0.1(11)
C22 P1 C17 C21 15.6(10)
C27 P1 C17 C21 -88.9(9)
Cu1 P1 C17 C21 142.9(8)
C22 P1 C17 S18 -164.1(5)
C27 P1 C17 S18 91.4(6)
Cu1 P1 C17 S18 -36.8(7)
C21 C17 S18 C19 2.1(8)
P1 C17 S18 C19 -178.1(7)
C17 S18 C19 C20 -2.1(12)
S18 C19 C20 C21 1.5(18)
C19 C20 C21 C17 0.1(16)
S18 C17 C21 C20 -1.7(11)
P1 C17 C21 C20 178.5(8)
C17 P1 C22 C26 114.4(9)
C27 P1 C22 C26 -139.7(9)
Cu1 P1 C22 C26 -15.0(9)
C17 P1 C22 S23 -67.5(7)
C27 P1 C22 S23 38.3(7)
Cu1 P1 C22 S23 163.0(5)
C26 C22 S23 C24 -2.3(8)
P1 C22 S23 C24 179.4(7)
C22 S23 C24 C25 1.6(10)
S23 C24 C25 C26 -0.5(15)
S23 C22 C26 C25 2.3(11)
P1 C22 C26 C25 -179.4(8)
C24 C25 C26 C22 -1.2(15)
C17 P1 C27 C31 -167.4(7)
C22 P1 C27 C31 85.9(7)
Cu1 P1 C27 C31 -37.9(8)
C17 P1 C27 S28 17.9(7)
C22 P1 C27 S28 -88.8(7)
Cu1 P1 C27 S28 147.4(5)
C31 C27 S28 C29 1.5(7)
P1 C27 S28 C29 176.6(7)
C27 S28 C29 C30 -2.1(10)
S28 C29 C30 C31 2.2(14)
C29 C30 C31 C27 -1.0(13)
S28 C27 C31 C30 -0.6(9)
P1 C27 C31 C30 -175.8(7)
